data_7700578
loop_
_publ_author_name
'Kotani, Hiroaki'
'Shimomura, Hinatsu'
'Horimoto, Momoka'
'Ishizuka, Tomoya'
'Shiota, Yoshihito'
'Yoshizawa, Kazunari'
'Yanagisawa, Sachiko'
'Kawahara-Nakagawa, Yuka'
'Kubo, Minoru'
'Kojima, Takahiko'

_publ_section_title
;
 Fundamental electron-transfer and proton-coupled electron-transfer
 properties of Ru(iv)-oxo complexes.
;
_journal_issue 35
_journal_name_full 'Dalton transactions (Cambridge, England : 2003)'
_journal_page_first 13154
_journal_page_last 13161
_journal_paper_doi 10.1039/c9dt02734c
_journal_volume 48
_journal_year 2019
_chemical_formula_sum 'C23 H25 F12 N5 O P2 Ru'
_chemical_formula_weight 778.49
_space_group_crystal_system monoclinic
_space_group_IT_number 11
_space_group_name_Hall '-P 2yb'
_space_group_name_H-M_alt 'P 1 21/m 1'
_symmetry_space_group_name_Hall '-P 2yb'
_symmetry_space_group_name_H-M 'P 1 21/m 1'
_atom_sites_solution_hydrogens mixed
_audit_creation_method SHELXL-2017/1
_audit_update_record
;
2019-07-03 deposited with the CCDC.    2019-07-16 downloaded from the CCDC.
;
_cell_angle_alpha 90
_cell_angle_beta 109.214(2)
_cell_angle_gamma 90
_cell_formula_units_Z 2
_cell_length_a 8.0227(16)
_cell_length_b 17.867(4)
_cell_length_c 10.601(2)
_cell_measurement_reflns_used 6554
_cell_measurement_temperature 120(2)
_cell_measurement_theta_max 28.29
_cell_measurement_theta_min 2.33
_cell_volume 1434.9(5)
_computing_cell_refinement 'Bruker SAINT'
_computing_data_collection 'Bruker APEX2'
_computing_data_reduction 'Bruker SAINT'
_computing_molecular_graphics 'Bruker SHELXTL'
_computing_publication_material 'Bruker SHELXTL'
_computing_structure_refinement 'SHELXL-2017/1 (Sheldrick, 2017)'
_computing_structure_solution 'SHELXL-97 (Sheldrick, 2008)'
_diffrn_ambient_temperature 120(2)
_diffrn_measured_fraction_theta_full 0.997
_diffrn_measured_fraction_theta_max 0.906
_diffrn_measurement_device_type 'Bruker APEX-II CCD'
_diffrn_radiation_type MoKa
_diffrn_radiation_wavelength 0.71073
_diffrn_reflns_av_R_equivalents 0.0135
_diffrn_reflns_av_unetI/netI 0.0159
_diffrn_reflns_Laue_measured_fraction_full 0.997
_diffrn_reflns_Laue_measured_fraction_max 0.906
_diffrn_reflns_limit_h_max 10
_diffrn_reflns_limit_h_min -10
_diffrn_reflns_limit_k_max 23
_diffrn_reflns_limit_k_min -22
_diffrn_reflns_limit_l_max 11
_diffrn_reflns_limit_l_min -14
_diffrn_reflns_number 8273
_diffrn_reflns_point_group_measured_fraction_full 0.997
_diffrn_reflns_point_group_measured_fraction_max 0.906
_diffrn_reflns_theta_full 25.242
_diffrn_reflns_theta_max 28.644
_diffrn_reflns_theta_min 2.034
_exptl_absorpt_coefficient_mu 0.765
_exptl_crystal_colour red
_exptl_crystal_density_diffrn 1.802
_exptl_crystal_description prismatic
_exptl_crystal_F_000 776
_exptl_crystal_size_max 0.560
_exptl_crystal_size_mid 0.220
_exptl_crystal_size_min 0.110
_refine_diff_density_max 0.720
_refine_diff_density_min -0.426
_refine_diff_density_rms 0.059
_refine_ls_extinction_method none
_refine_ls_goodness_of_fit_ref 1.059
_refine_ls_hydrogen_treatment mixed
_refine_ls_matrix_type full
_refine_ls_number_parameters 271
_refine_ls_number_reflns 3452
_refine_ls_number_restraints 10
_refine_ls_restrained_S_all 1.078
_refine_ls_R_factor_all 0.0234
_refine_ls_R_factor_gt 0.0223
_refine_ls_shift/su_max 0.002
_refine_ls_shift/su_mean 0.000
_refine_ls_structure_factor_coef Fsqd
_refine_ls_weighting_details 'w=1/[?s^2^(Fo^2^)+(0.0281P)^2^+0.9532P] where P=(Fo^2^+2Fc^2^)/3'
_refine_ls_weighting_scheme calc
_refine_ls_wR_factor_gt 0.0571
_refine_ls_wR_factor_ref 0.0578
_reflns_Friedel_coverage 0.000
_reflns_number_gt 3302
_reflns_number_total 3452
_reflns_threshold_expression 'I > 2?s(I)'
_cod_data_source_file c9dt02734c2.cif
_cod_data_source_block Momoka2
_cod_depositor_comments 'Adding full bibliography for 7700578--7700580.cif.'
_cod_database_code 7700578
_shelx_shelxl_version_number 2017/1
_shelx_space_group_comment
;
The symmetry employed for this shelxl refinement is uniquely defined
by the following loop, which should always be used as a source of
symmetry information in preference to the above space-group names.
They are only intended as comments.
;
_shelx_estimated_absorpt_t_min 0.674
_shelx_estimated_absorpt_t_max 0.921

loop_
_space_group_symop_operation_xyz
'x, y, z'
'-x, y+1/2, -z'
'-x, -y, -z'
'x, -y-1/2, z'

loop_
_atom_site_label
_atom_site_type_symbol
_atom_site_fract_x
_atom_site_fract_y
_atom_site_fract_z
_atom_site_U_iso_or_equiv
_atom_site_adp_type
_atom_site_occupancy
_atom_site_site_symmetry_order
_atom_site_calc_flag
_atom_site_refinement_flags_posn
_atom_site_refinement_flags_adp
_atom_site_refinement_flags_occupancy
_atom_site_disorder_assembly
_atom_site_disorder_group
Ru1 Ru 0.44538(2) 0.250000 0.37548(2) 0.01610(6) Uani 1 2 d S T P . .
P1 P 0.48254(6) 0.41649(3) 0.79256(4) 0.02917(11) Uani 1 1 d D . . . .
F1 F 0.5667(17) 0.4286(8) 0.9485(10) 0.0448(18) Uani 0.636(15) 1 d . . P A 1
F2 F 0.6168(9) 0.3559(4) 0.7973(8) 0.101(3) Uani 0.636(15) 1 d . . P A 1
F3 F 0.3384(6) 0.3609(4) 0.8066(6) 0.0583(13) Uani 0.636(15) 1 d . . P A 1
F4 F 0.3490(7) 0.4864(2) 0.7810(4) 0.0450(9) Uani 0.636(15) 1 d D . P A 1
F5 F 0.6170(4) 0.4790(2) 0.7641(5) 0.0401(9) Uani 0.636(15) 1 d D . P A 1
F6 F 0.381(3) 0.4069(13) 0.6316(11) 0.042(3) Uani 0.636(15) 1 d . . P A 1
F7 F 0.576(3) 0.4122(14) 0.9506(15) 0.047(4) Uani 0.364(15) 1 d D . P A 2
F8 F 0.6162(9) 0.3485(3) 0.7725(9) 0.0362(15) Uani 0.364(15) 1 d D . P A 2
F9 F 0.378(2) 0.3404(11) 0.8123(10) 0.108(5) Uani 0.364(15) 1 d D . P A 2
F10 F 0.3311(14) 0.4603(13) 0.8117(14) 0.123(6) Uani 0.364(15) 1 d . . P A 2
F11 F 0.5979(16) 0.4740(6) 0.7852(11) 0.117(5) Uani 0.364(15) 1 d D . P A 2
F12 F 0.409(5) 0.408(2) 0.6337(18) 0.034(3) Uani 0.364(15) 1 d D . P A 2
O1 O 0.3809(2) 0.250000 0.55852(17) 0.0268(3) Uani 1 2 d DS T P . .
H13 H 0.408(3) 0.2892(9) 0.606(2) 0.061(8) Uiso 1 1 d D . . . .
N1 N 0.4767(3) 0.250000 0.1873(2) 0.0270(4) Uani 1 2 d S T P . .
N2 N 0.25123(16) 0.17305(7) 0.28391(13) 0.0215(3) Uani 1 1 d . . . . .
N3 N 0.64739(16) 0.32325(7) 0.46593(13) 0.0201(2) Uani 1 1 d . . . . .
C1 C 0.3917(3) 0.18049(12) 0.11647(19) 0.0418(5) Uani 1 1 d . . . . .
H1 H 0.480802 0.139994 0.135162 0.050 Uiso 1 1 calc R U . . .
H2 H 0.349869 0.189788 0.018983 0.050 Uiso 1 1 calc R U . . .
C2 C 0.2392(2) 0.15527(10) 0.15783(17) 0.0310(4) Uani 1 1 d . . . . .
C3 C 0.1011(3) 0.11158(12) 0.0773(2) 0.0459(5) Uani 1 1 d . . . . .
H3 H 0.093438 0.100706 -0.012144 0.055 Uiso 1 1 calc R U . . .
C4 C -0.0240(3) 0.08430(12) 0.1282(3) 0.0504(6) Uani 1 1 d . . . . .
H4 H -0.118154 0.053979 0.074840 0.060 Uiso 1 1 calc R U . . .
C5 C -0.0104(2) 0.10170(10) 0.2576(2) 0.0408(5) Uani 1 1 d . . . . .
H5 H -0.094506 0.082913 0.295149 0.049 Uiso 1 1 calc R U . . .
C6 C 0.1263(2) 0.14664(9) 0.33255(19) 0.0290(4) Uani 1 1 d . . . . .
H6 H 0.132875 0.159460 0.421038 0.035 Uiso 1 1 calc R U . . .
C7 C 0.6620(4) 0.250000 0.1860(3) 0.0485(8) Uani 1 2 d DS T P . .
H7 H 0.662(4) 0.250000 0.0964(12) 0.045(9) Uiso 1 2 d DS . P . .
C8 C 0.6389(2) 0.39871(9) 0.45949(16) 0.0244(3) Uani 1 1 d . . . . .
H9 H 0.532967 0.421504 0.404349 0.029 Uiso 1 1 calc R U . . .
C9 C 0.7782(2) 0.44430(9) 0.52999(18) 0.0297(3) Uani 1 1 d . . . . .
H10 H 0.767464 0.497221 0.523139 0.036 Uiso 1 1 calc R U . . .
C10 C 0.9331(2) 0.41175(10) 0.61039(19) 0.0312(4) Uani 1 1 d . . . . .
H11 H 1.030062 0.441931 0.659893 0.037 Uiso 1 1 calc R U . . .
C11 C 0.9447(2) 0.33424(10) 0.61761(17) 0.0274(3) Uani 1 1 d . . . . .
H12 H 1.050179 0.310758 0.671813 0.033 Uiso 1 1 calc R U . . .
C12 C 0.80052(19) 0.29123(8) 0.54483(15) 0.0213(3) Uani 1 1 d . . . . .
H8 H 0.721(3) 0.2931(9) 0.232(2) 0.058(8) Uiso 1 1 d D . . . .

loop_
_atom_site_aniso_label
_atom_site_aniso_U_11
_atom_site_aniso_U_22
_atom_site_aniso_U_33
_atom_site_aniso_U_23
_atom_site_aniso_U_13
_atom_site_aniso_U_12
Ru1 0.01596(9) 0.01552(9) 0.01744(9) 0.000 0.00634(6) 0.000
P1 0.0260(2) 0.0339(2) 0.0264(2) -0.00278(17) 0.00691(17) -0.00166(17)
F1 0.0419(19) 0.051(4) 0.0298(19) -0.0020(16) -0.0044(14) -0.011(2)
F2 0.108(4) 0.089(3) 0.077(3) -0.026(2) -0.010(2) 0.069(3)
F3 0.0399(16) 0.086(3) 0.0363(18) 0.0196(18) -0.0051(10) -0.0356(16)
F4 0.0481(15) 0.0489(19) 0.0346(15) -0.0080(11) 0.0093(11) 0.0199(10)
F5 0.0389(15) 0.0355(14) 0.0498(19) 0.0065(11) 0.0199(11) -0.0121(11)
F6 0.049(6) 0.044(3) 0.026(2) -0.0058(19) 0.004(2) 0.003(3)
F7 0.041(5) 0.070(11) 0.025(3) 0.004(4) 0.004(3) -0.028(6)
F8 0.039(2) 0.018(2) 0.053(3) -0.0022(19) 0.018(2) 0.0099(17)
F9 0.162(10) 0.136(10) 0.023(4) -0.015(4) 0.026(5) -0.108(8)
F10 0.043(4) 0.243(15) 0.062(6) -0.076(8) -0.012(3) 0.066(7)
F11 0.183(10) 0.120(7) 0.037(3) 0.013(3) 0.020(4) -0.109(7)
F12 0.044(8) 0.034(4) 0.026(4) -0.003(3) 0.015(4) -0.001(4)
O1 0.0351(9) 0.0248(9) 0.0235(8) 0.000 0.0139(7) 0.000
N1 0.0300(10) 0.0311(11) 0.0240(9) 0.000 0.0144(8) 0.000
N2 0.0191(6) 0.0173(6) 0.0255(6) -0.0003(5) 0.0039(5) 0.0017(5)
N3 0.0194(6) 0.0184(6) 0.0231(6) 0.0009(5) 0.0078(5) -0.0006(5)
C1 0.0602(13) 0.0426(11) 0.0289(9) -0.0127(8) 0.0231(9) -0.0071(9)
C2 0.0346(9) 0.0259(8) 0.0270(8) -0.0037(7) 0.0029(7) 0.0009(7)
C3 0.0487(12) 0.0373(11) 0.0360(10) -0.0111(8) -0.0075(9) -0.0008(9)
C4 0.0285(9) 0.0311(10) 0.0718(16) -0.0090(10) -0.0103(10) -0.0042(8)
C5 0.0210(8) 0.0238(9) 0.0727(14) 0.0005(9) 0.0085(8) -0.0017(7)
C6 0.0217(7) 0.0193(7) 0.0464(10) 0.0031(7) 0.0114(7) 0.0012(6)
C7 0.0399(16) 0.075(2) 0.0420(17) 0.000 0.0292(14) 0.000
C8 0.0238(7) 0.0197(7) 0.0297(8) 0.0022(6) 0.0089(6) -0.0003(6)
C9 0.0315(8) 0.0190(7) 0.0389(9) 0.0000(7) 0.0119(7) -0.0043(6)
C10 0.0272(8) 0.0258(8) 0.0380(9) -0.0044(7) 0.0072(7) -0.0092(7)
C11 0.0204(7) 0.0273(8) 0.0317(8) -0.0004(7) 0.0045(6) -0.0026(6)
C12 0.0198(7) 0.0206(8) 0.0238(7) 0.0004(6) 0.0076(6) -0.0007(6)

loop_
_atom_type_symbol
_atom_type_description
_atom_type_scat_dispersion_real
_atom_type_scat_dispersion_imag
_atom_type_scat_source
C C 0.0033 0.0016 'International Tables Vol C Tables 4.2.6.8 and 6.1.1.4'
H H 0.0000 0.0000 'International Tables Vol C Tables 4.2.6.8 and 6.1.1.4'
N N 0.0061 0.0033 'International Tables Vol C Tables 4.2.6.8 and 6.1.1.4'
O O 0.0106 0.0060 'International Tables Vol C Tables 4.2.6.8 and 6.1.1.4'
F F 0.0171 0.0103 'International Tables Vol C Tables 4.2.6.8 and 6.1.1.4'
P P 0.1023 0.0942 'International Tables Vol C Tables 4.2.6.8 and 6.1.1.4'
Ru Ru -1.2594 0.8363 'International Tables Vol C Tables 4.2.6.8 and 6.1.1.4'

loop_
_geom_angle_atom_site_label_1
_geom_angle_atom_site_label_2
_geom_angle_atom_site_label_3
_geom_angle
_geom_angle_site_symmetry_1
_geom_angle_site_symmetry_3
N3 Ru1 N3 78.97(7) 4_565 .
N3 Ru1 N2 98.75(5) 4_565 .
N3 Ru1 N2 177.37(5) . .
N3 Ru1 N2 177.37(5) 4_565 4_565
N3 Ru1 N2 98.75(5) . 4_565
N2 Ru1 N2 83.49(7) . 4_565
N3 Ru1 N1 96.95(6) 4_565 .
N3 Ru1 N1 96.95(6) . .
N2 Ru1 N1 81.98(6) . .
N2 Ru1 N1 81.98(6) 4_565 .
N3 Ru1 O1 88.07(5) 4_565 .
N3 Ru1 O1 88.06(5) . .
N2 Ru1 O1 93.19(5) . .
N2 Ru1 O1 93.19(5) 4_565 .
N1 Ru1 O1 173.49(7) . .
F11 P1 F10 101.7(9) . .
F2 P1 F3 94.8(4) . .
F2 P1 F1 90.5(6) . .
F3 P1 F1 93.6(5) . .
F11 P1 F7 90.2(9) . .
F10 P1 F7 90.2(9) . .
F11 P1 F12 92.0(13) . .
F10 P1 F12 99.2(15) . .
F7 P1 F12 169.7(17) . .
F2 P1 F4 174.6(3) . .
F3 P1 F4 90.3(3) . .
F1 P1 F4 91.1(5) . .
F2 P1 F6 93.6(9) . .
F3 P1 F6 84.4(8) . .
F1 P1 F6 175.6(9) . .
F4 P1 F6 85.0(8) . .
F2 P1 F5 89.4(3) . .
F3 P1 F5 173.8(2) . .
F1 P1 F5 91.1(5) . .
F4 P1 F5 85.44(19) . .
F6 P1 F5 90.7(7) . .
F11 P1 F9 170.2(8) . .
F10 P1 F9 86.7(8) . .
F7 P1 F9 84.8(9) . .
F12 P1 F9 91.5(13) . .
F11 P1 F8 93.5(6) . .
F10 P1 F8 164.8(10) . .
F7 P1 F8 90.0(9) . .
F12 P1 F8 79.8(14) . .
F9 P1 F8 78.1(8) . .
Ru1 O1 H13 116.0(19) . .
Ru1 O1 H13 116.0(18) . 4_565
H13 O1 H13 111(4) . 4_565
C7 N1 C1 106.68(14) . .
C7 N1 C1 106.68(14) . 4_565
C1 N1 C1 112.4(2) . 4_565
C7 N1 Ru1 116.22(17) . .
C1 N1 Ru1 107.51(11) . .
C1 N1 Ru1 107.51(11) 4_565 .
C2 N2 C6 118.42(15) . .
C2 N2 Ru1 114.86(11) . .
C6 N2 Ru1 126.26(12) . .
C8 N3 C12 118.05(13) . .
C8 N3 Ru1 126.32(11) . .
C12 N3 Ru1 115.55(10) . .
N1 C1 C2 112.61(16) . .
N1 C1 H1 109.1 . .
C2 C1 H1 109.1 . .
N1 C1 H2 109.1 . .
C2 C1 H2 109.1 . .
H1 C1 H2 107.8 . .
N2 C2 C3 121.52(18) . .
N2 C2 C1 114.91(15) . .
C3 C2 C1 123.39(18) . .
C4 C3 C2 119.6(2) . .
C4 C3 H3 120.2 . .
C2 C3 H3 120.2 . .
C3 C4 C5 118.84(17) . .
C3 C4 H4 120.6 . .
C5 C4 H4 120.6 . .
C4 C5 C6 119.51(19) . .
C4 C5 H5 120.2 . .
C6 C5 H5 120.2 . .
N2 C6 C5 122.08(18) . .
N2 C6 H6 119.0 . .
C5 C6 H6 119.0 . .
N1 C7 H7 110(2) . .
N1 C7 H8 109.3(16) . .
H7 C7 H8 110.2(19) . .
N1 C7 H8 109.3(16) . 4_565
H7 C7 H8 110.2(19) . 4_565
H8 C7 H8 108(3) . 4_565
N3 C8 C9 122.74(15) . .
N3 C8 H9 118.6 . .
C9 C8 H9 118.6 . .
C10 C9 C8 119.14(16) . .
C10 C9 H10 120.4 . .
C8 C9 H10 120.4 . .
C9 C10 C11 118.93(16) . .
C9 C10 H11 120.5 . .
C11 C10 H11 120.5 . .
C10 C11 C12 119.47(15) . .
C10 C11 H12 120.3 . .
C12 C11 H12 120.3 . .
N3 C12 C11 121.67(14) . .
N3 C12 C12 114.80(8) . 4_565
C11 C12 C12 123.52(9) . 4_565

loop_
_geom_bond_atom_site_label_1
_geom_bond_atom_site_label_2
_geom_bond_distance
_geom_bond_site_symmetry_2
Ru1 N3 2.0581(13) 4_565
Ru1 N3 2.0582(13) .
Ru1 N2 2.0648(13) .
Ru1 N2 2.0648(13) 4_565
Ru1 N1 2.092(2) .
Ru1 O1 2.1663(17) .
P1 F11 1.402(10) .
P1 F10 1.514(9) .
P1 F2 1.516(6) .
P1 F3 1.568(5) .
P1 F1 1.581(10) .
P1 F7 1.597(16) .
P1 F12 1.598(18) .
P1 F4 1.624(4) .
P1 F6 1.640(12) .
P1 F5 1.647(4) .
P1 F9 1.648(12) .
P1 F8 1.679(7) .
O1 H13 0.847(5) .
O1 H13 0.847(5) 4_565
N1 C7 1.490(3) .
N1 C1 1.495(2) .
N1 C1 1.495(2) 4_565
N2 C2 1.346(2) .
N2 C6 1.354(2) .
N3 C8 1.351(2) .
N3 C12 1.3637(19) .
C1 C2 1.498(3) .
C1 H1 0.9900 .
C1 H2 0.9900 .
C2 C3 1.394(3) .
C3 C4 1.375(4) .
C3 H3 0.9500 .
C4 C5 1.376(4) .
C4 H4 0.9500 .
C5 C6 1.380(2) .
C5 H5 0.9500 .
C6 H6 0.9500 .
C7 H7 0.950(5) .
C7 H8 0.951(5) .
C7 H8 0.951(5) 4_565
C8 C9 1.386(2) .
C8 H9 0.9500 .
C9 C10 1.383(2) .
C9 H10 0.9500 .
C10 C11 1.388(2) .
C10 H11 0.9500 .
C11 C12 1.391(2) .
C11 H12 0.9500 .
C12 C12 1.473(3) 4_565

loop_
_geom_torsion_atom_site_label_1
_geom_torsion_atom_site_label_2
_geom_torsion_atom_site_label_3
_geom_torsion_atom_site_label_4
_geom_torsion
_geom_torsion_site_symmetry_1
_geom_torsion_site_symmetry_4
C7 N1 C1 C2 155.51(19) . .
C1 N1 C1 C2 -87.9(2) 4_565 .
Ru1 N1 C1 C2 30.2(2) . .
C6 N2 C2 C3 0.8(2) . .
Ru1 N2 C2 C3 -171.82(15) . .
C6 N2 C2 C1 -174.38(16) . .
Ru1 N2 C2 C1 13.0(2) . .
N1 C1 C2 N2 -29.6(2) . .
N1 C1 C2 C3 155.36(18) . .
N2 C2 C3 C4 -1.6(3) . .
C1 C2 C3 C4 173.2(2) . .
C2 C3 C4 C5 0.7(3) . .
C3 C4 C5 C6 0.8(3) . .
C2 N2 C6 C5 0.8(2) . .
Ru1 N2 C6 C5 172.50(13) . .
C4 C5 C6 N2 -1.6(3) . .
C12 N3 C8 C9 -0.4(2) . .
Ru1 N3 C8 C9 176.03(12) . .
N3 C8 C9 C10 0.1(3) . .
C8 C9 C10 C11 0.3(3) . .
C9 C10 C11 C12 -0.4(3) . .
C8 N3 C12 C11 0.3(2) . .
Ru1 N3 C12 C11 -176.53(12) . .
C8 N3 C12 C12 -179.02(11) . 4_565
Ru1 N3 C12 C12 4.19(11) . 4_565
C10 C11 C12 N3 0.1(3) . .
C10 C11 C12 C12 179.35(12) . 4_565
